data_7215409
loop_
_publ_author_name
'Ye, Qiong'
'Akutagawa, Tomoyuki'
'Ye, Heng-Yun'
'Hang, Tian'
'Ge, Jia-Zhen'
'Xiong, Ren-Gen'
'Noro, Shin-ichiro'
'Nakamura, Takayoshi'

_publ_section_title
;
 Structural phase transition due to the flexible supramolecule of
 (4-cyanomethylanilinium)([18]crown-6) in [Ni(dmit)2]&#x2212; crystal
;
_journal_issue 20
_journal_name_full CrystEngComm
_journal_page_first 6185
_journal_paper_doi 10.1039/c1ce05581j
_journal_volume 13
_journal_year 2011
_chemical_formula_moiety 'C26 H33 N2 Ni O6 S10'
_chemical_formula_sum 'C26 H33 N2 Ni O6 S10'
_chemical_formula_weight 848.86
_space_group_IT_number 60
_symmetry_cell_setting orthorhombic
_symmetry_Int_Tables_number 60
_symmetry_space_group_name_Hall '-P 2n 2ab'
_symmetry_space_group_name_H-M 'P b c n'
_atom_sites_solution_hydrogens geom
_atom_sites_solution_primary direct
_atom_sites_solution_secondary difmap
_cell_angle_alpha 90.0000
_cell_angle_beta 90.0000
_cell_angle_gamma 90.0000
_cell_formula_units_Z 8
_cell_length_a 25.379(3)
_cell_length_b 17.642(4)
_cell_length_c 16.484(5)
_cell_measurement_temperature 300
_cell_volume 7380(3)
_computing_cell_refinement PROCESS-AUTO
_computing_data_collection PROCESS-AUTO
_computing_data_reduction PROCESS-AUTO
_computing_molecular_graphics 'CrystalStructure 4.0'
_computing_publication_material 'CrystalStructure 4.0 (Rigaku, 2010)'
_computing_structure_refinement 'CRYSTALS (Carruthers, et al., 1999)'
_computing_structure_solution 'SHELXS97 (Sheldrick, 2008)'
_diffrn_ambient_temperature 300
_diffrn_measured_fraction_theta_full 0.998
_diffrn_measured_fraction_theta_max 0.998
_diffrn_radiation_type 'Mo K\a'
_diffrn_radiation_wavelength 0.71075
_diffrn_reflns_av_R_equivalents 0.1478
_diffrn_reflns_limit_h_max 32
_diffrn_reflns_limit_h_min -32
_diffrn_reflns_limit_k_max 22
_diffrn_reflns_limit_k_min -22
_diffrn_reflns_limit_l_max 21
_diffrn_reflns_limit_l_min -21
_diffrn_reflns_number 105885
_diffrn_reflns_theta_full 27.49
_diffrn_reflns_theta_max 27.49
_diffrn_standards_number 0
_exptl_absorpt_coefficient_mu 1.132
_exptl_absorpt_correction_type none
_exptl_crystal_colour black
_exptl_crystal_density_diffrn 1.528
_exptl_crystal_density_method 'not measured'
_exptl_crystal_description block
_exptl_crystal_F_000 3512.00
_exptl_crystal_size_max 0.300
_exptl_crystal_size_mid 0.200
_exptl_crystal_size_min 0.100
_refine_diff_density_max 0.829
_refine_diff_density_min -0.677
_refine_ls_extinction_method none
_refine_ls_goodness_of_fit_ref 1.043
_refine_ls_hydrogen_treatment constr
_refine_ls_number_parameters 439
_refine_ls_number_reflns 4938
_refine_ls_R_factor_gt 0.0490
_refine_ls_shift/su_max 0.005
_refine_ls_structure_factor_coef Fsqd
_refine_ls_weighting_details
;
Chebychev polynomial with 3 parameters (Carruthers & Watkin, 1979)
885.2120 1209.9500 332.1070
;
_refine_ls_weighting_scheme calc
_refine_ls_wR_factor_ref 0.1361
_reflns_number_gt 5724
_reflns_number_total 8457
_reflns_threshold_expression F^2^>2.0\s(F^2^)
_cod_data_source_file c1ce05581j.txt
_cod_data_source_block shelxl_
_cod_database_code 7215409

loop_
_symmetry_equiv_pos_site_id
_symmetry_equiv_pos_as_xyz
1 +X,+Y,+Z
2 1/2-X,1/2+Y,+Z
3 +X,-Y,1/2+Z
4 1/2-X,1/2-Y,1/2+Z
5 -X,-Y,-Z
6 1/2+X,1/2-Y,-Z
7 -X,+Y,1/2-Z
8 1/2+X,1/2+Y,1/2-Z

loop_
_atom_site_label
_atom_site_type_symbol
_atom_site_fract_x
_atom_site_fract_y
_atom_site_fract_z
_atom_site_U_iso_or_equiv
_atom_site_adp_type
_atom_site_occupancy
_atom_site_symmetry_multiplicity
_atom_site_calc_flag
_atom_site_refinement_flags
Ni(1) Ni 0.04984(3) -0.05150(6) 0.16595(6) 0.0748(3) Uani 1.0 8 d .
S(1) S 0.09459(11) 0.03105(18) 0.23276(17) 0.1187(10) Uani 1.0 8 d .
S(2) S 0.09518(13) 0.2030(2) 0.2246(3) 0.1533(14) Uani 1.0 8 d .
S(3) S 0.05475(14) 0.3509(2) 0.1663(5) 0.238(3) Uani 1.0 8 d .
S(4) S 0.01281(10) 0.20559(14) 0.1086(3) 0.1304(12) Uani 1.0 8 d .
S(5) S 0.00595(8) 0.03475(13) 0.10345(17) 0.1000(8) Uani 1.0 8 d .
S(6) S 0.00487(8) -0.13259(13) 0.09747(18) 0.1010(8) Uani 1.0 8 d .
S(7) S 0.00237(9) -0.30422(14) 0.1011(3) 0.1279(11) Uani 1.0 8 d .
S(8) S 0.03927(12) -0.45453(18) 0.1581(4) 0.1848(17) Uani 1.0 8 d .
S(9) S 0.08420(13) -0.31122(19) 0.2189(3) 0.1424(13) Uani 1.0 8 d .
S(10) S 0.09211(10) -0.13938(17) 0.22949(16) 0.1110(10) Uani 1.0 8 d .
O(1) O 0.2706(3) -0.0654(3) -0.0936(4) 0.094(2) Uani 1.0 8 d .
O(2) O 0.1781(2) 0.0187(3) -0.0783(4) 0.0900(19) Uani 1.0 8 d .
O(3) O 0.17710(19) 0.1569(3) 0.0060(4) 0.0835(17) Uani 1.0 8 d .
O(4) O 0.2733(3) 0.2339(3) 0.0124(4) 0.0883(19) Uani 1.0 8 d .
O(5) O 0.3683(2) 0.1556(4) -0.0168(4) 0.099(2) Uani 1.0 8 d .
O(6) O 0.3628(3) 0.0195(4) -0.0986(4) 0.101(3) Uani 1.0 8 d .
N(1) N 0.27363(19) 0.0661(3) 0.0079(3) 0.0562(14) Uani 1.0 8 d .
N(2) N 0.2361(7) -0.2459(7) 0.2694(8) 0.220(7) Uani 1.0 8 d .
C(1) C 0.0712(3) 0.1151(5) 0.1941(6) 0.089(3) Uani 1.0 8 d .
C(2) C 0.0541(4) 0.2584(6) 0.1672(9) 0.135(5) Uani 1.0 8 d .
C(3) C 0.0330(3) 0.1160(5) 0.1391(6) 0.083(3) Uani 1.0 8 d .
C(4) C 0.0266(3) -0.2174(5) 0.1358(6) 0.086(3) Uani 1.0 8 d .
C(5) C 0.0417(4) -0.3638(6) 0.1590(9) 0.136(5) Uani 1.0 8 d .
C(6) C 0.0647(3) -0.2210(6) 0.1910(6) 0.093(3) Uani 1.0 8 d .
C(7) C 0.2228(5) -0.0904(5) -0.1278(6) 0.108(4) Uani 1.0 8 d .
C(8) C 0.1782(4) -0.0603(5) -0.0791(6) 0.106(4) Uani 1.0 8 d .
C(9) C 0.1305(4) 0.0505(6) -0.0468(7) 0.114(4) Uani 1.0 8 d .
C(10) C 0.1347(4) 0.1343(7) -0.0454(7) 0.115(4) Uani 1.0 8 d .
C(11) C 0.1816(4) 0.2354(5) 0.0121(6) 0.099(4) Uani 1.0 8 d .
C(12) C 0.2294(4) 0.2559(6) 0.0583(6) 0.106(4) Uani 1.0 8 d .
C(13) C 0.3209(4) 0.2534(6) 0.0498(7) 0.104(4) Uani 1.0 8 d .
C(14) C 0.3636(4) 0.2361(5) -0.0074(8) 0.115(4) Uani 1.0 8 d .
C(15) C 0.4071(4) 0.1340(8) -0.0736(9) 0.152(6) Uani 1.0 8 d .
C(16) C 0.4115(4) 0.0495(7) -0.0761(9) 0.141(5) Uani 1.0 8 d .
C(17) C 0.3639(5) -0.0603(6) -0.1014(7) 0.118(4) Uani 1.0 8 d .
C(18) C 0.3149(5) -0.0885(5) -0.1404(6) 0.105(4) Uani 1.0 8 d .
C(19) C 0.2742(2) 0.0239(4) 0.0828(4) 0.0516(15) Uani 1.0 8 d .
C(20) C 0.2283(3) 0.0050(4) 0.1205(5) 0.072(2) Uani 1.0 8 d .
C(21) C 0.2287(4) -0.0411(5) 0.1873(5) 0.094(3) Uani 1.0 8 d .
C(22) C 0.2727(5) -0.0678(5) 0.2189(5) 0.095(3) Uani 1.0 8 d .
C(23) C 0.3191(5) -0.0497(6) 0.1828(6) 0.109(4) Uani 1.0 8 d .
C(24) C 0.3206(3) -0.0027(6) 0.1150(5) 0.092(3) Uani 1.0 8 d .
C(25) C 0.2741(6) -0.1183(6) 0.2958(6) 0.165(6) Uani 1.0 8 d .
C(26) C 0.2528(6) -0.1902(6) 0.2825(6) 0.124(4) Uani 1.0 8 d .
H(1) H 0.2217 -0.1454 -0.1290 0.1291 Uiso 1.0 8 calc R
H(2) H 0.2197 -0.0720 -0.1830 0.1291 Uiso 1.0 8 calc R
H(3) H 0.1451 -0.0786 -0.1013 0.1275 Uiso 1.0 8 calc R
H(4) H 0.1812 -0.0787 -0.0239 0.1274 Uiso 1.0 8 calc R
H(5) H 0.1255 0.0330 0.0084 0.1363 Uiso 1.0 8 calc R
H(6) H 0.1004 0.0347 -0.0787 0.1363 Uiso 1.0 8 calc R
H(7) H 0.1416 0.1518 -0.1001 0.1377 Uiso 1.0 8 calc R
H(8) H 0.1020 0.1570 -0.0269 0.1377 Uiso 1.0 8 calc R
H(9) H 0.1506 0.2554 0.0391 0.1190 Uiso 1.0 8 calc R
H(10) H 0.1836 0.2576 -0.0416 0.1191 Uiso 1.0 8 calc R
H(11) H 0.2302 0.3100 0.0691 0.1277 Uiso 1.0 8 calc R
H(12) H 0.2295 0.2292 0.1097 0.1277 Uiso 1.0 8 calc R
H(13) H 0.3256 0.2248 0.0995 0.1254 Uiso 1.0 8 calc R
H(14) H 0.3216 0.3070 0.0630 0.1253 Uiso 1.0 8 calc R
H(15) H 0.3565 0.2596 -0.0595 0.1374 Uiso 1.0 8 calc R
H(16) H 0.3967 0.2562 0.0130 0.1375 Uiso 1.0 8 calc R
H(17) H 0.4408 0.1563 -0.0592 0.1823 Uiso 1.0 8 calc R
H(18) H 0.3974 0.1521 -0.1272 0.1824 Uiso 1.0 8 calc R
H(19) H 0.4386 0.0338 -0.1141 0.1692 Uiso 1.0 8 calc R
H(20) H 0.4211 0.0314 -0.0226 0.1692 Uiso 1.0 8 calc R
H(21) H 0.3666 -0.0804 -0.0468 0.1417 Uiso 1.0 8 calc R
H(22) H 0.3942 -0.0776 -0.1321 0.1417 Uiso 1.0 8 calc R
H(23) H 0.3121 -0.0682 -0.1949 0.1256 Uiso 1.0 8 calc R
H(24) H 0.3156 -0.1434 -0.1440 0.1256 Uiso 1.0 8 calc R
H(25) H 0.1965 0.0238 0.1008 0.0862 Uiso 1.0 8 calc R
H(26) H 0.1970 -0.0549 0.2112 0.1123 Uiso 1.0 8 calc R
H(27) H 0.3507 -0.0673 0.2044 0.1307 Uiso 1.0 8 calc R
H(28) H 0.3524 0.0102 0.0907 0.1109 Uiso 1.0 8 calc R
H(29) H 0.2723 0.0342 -0.0339 0.0674 Uiso 1.0 8 calc R
H(30) H 0.3027 0.0941 0.0046 0.0675 Uiso 1.0 8 calc R
H(31) H 0.2455 0.0962 0.0069 0.0675 Uiso 1.0 8 calc R
H(32) H 0.3102 -0.1224 0.3149 0.1983 Uiso 1.0 8 calc R
H(33) H 0.2536 -0.0940 0.3381 0.1984 Uiso 1.0 8 calc R

loop_
_atom_site_aniso_label
_atom_site_aniso_U_11
_atom_site_aniso_U_22
_atom_site_aniso_U_33
_atom_site_aniso_U_12
_atom_site_aniso_U_13
_atom_site_aniso_U_23
Ni(1) 0.0518(5) 0.1059(8) 0.0667(6) 0.0019(5) -0.0053(4) 0.0075(6)
S(1) 0.1112(19) 0.146(3) 0.0989(18) 0.0022(17) -0.0507(15) -0.0169(18)
S(2) 0.119(3) 0.145(3) 0.196(4) -0.005(2) -0.049(3) -0.084(3)
S(3) 0.132(3) 0.107(3) 0.476(9) 0.003(2) -0.083(5) -0.103(4)
S(4) 0.0896(16) 0.0820(15) 0.220(4) 0.0054(12) -0.046(2) -0.0260(19)
S(5) 0.0807(13) 0.0866(14) 0.133(2) -0.0052(11) -0.0461(14) -0.0048(14)
S(6) 0.0704(12) 0.0878(14) 0.145(3) 0.0063(11) -0.0399(13) 0.0150(15)
S(7) 0.0670(12) 0.0911(16) 0.226(4) 0.0012(12) -0.0009(17) 0.027(2)
S(8) 0.111(2) 0.100(2) 0.343(6) 0.0153(17) 0.078(3) 0.087(3)
S(9) 0.120(3) 0.141(3) 0.167(3) 0.0327(19) 0.018(2) 0.091(3)
S(10) 0.0969(16) 0.140(3) 0.0959(17) 0.0125(16) -0.0321(14) 0.0291(17)
O(1) 0.131(5) 0.075(4) 0.076(4) -0.018(4) -0.003(4) -0.011(3)
O(2) 0.088(4) 0.079(4) 0.104(5) -0.022(3) -0.018(4) 0.009(4)
O(3) 0.073(3) 0.091(4) 0.086(4) 0.010(3) -0.014(3) 0.007(3)
O(4) 0.088(4) 0.082(4) 0.095(4) 0.003(3) -0.015(4) -0.010(3)
O(5) 0.068(3) 0.101(4) 0.130(6) -0.020(3) 0.011(4) -0.002(4)
O(6) 0.098(4) 0.092(4) 0.114(5) 0.001(4) 0.036(4) -0.016(4)
N(1) 0.059(3) 0.052(3) 0.058(3) -0.007(3) 0.000(3) 0.001(3)
N(2) 0.39(2) 0.108(8) 0.168(11) -0.038(11) 0.003(13) 0.060(9)
C(1) 0.068(5) 0.107(7) 0.092(6) -0.004(5) -0.003(4) -0.039(5)
C(2) 0.061(5) 0.111(8) 0.232(14) -0.000(5) -0.027(7) -0.059(9)
C(3) 0.053(4) 0.099(6) 0.096(6) -0.008(4) -0.003(4) -0.021(5)
C(4) 0.067(5) 0.070(5) 0.122(7) 0.014(4) 0.004(5) 0.029(5)
C(5) 0.065(5) 0.121(8) 0.222(14) 0.009(6) 0.033(7) 0.064(9)
C(6) 0.074(5) 0.109(7) 0.095(6) 0.028(5) 0.014(5) 0.043(6)
C(7) 0.160(9) 0.069(6) 0.093(7) -0.025(6) -0.004(7) -0.015(5)
C(8) 0.130(8) 0.083(6) 0.106(7) -0.048(6) -0.041(7) 0.015(6)
C(9) 0.070(6) 0.143(9) 0.128(9) -0.019(6) -0.025(6) 0.004(8)
C(10) 0.073(6) 0.158(10) 0.113(8) 0.019(6) -0.032(6) -0.020(8)
C(11) 0.108(7) 0.081(6) 0.108(7) 0.044(5) 0.005(6) 0.004(5)
C(12) 0.124(8) 0.097(7) 0.098(7) 0.012(6) -0.015(6) -0.034(6)
C(13) 0.109(7) 0.084(6) 0.120(9) -0.008(6) -0.029(7) -0.010(6)
C(14) 0.104(7) 0.077(6) 0.162(11) -0.040(5) -0.042(7) 0.014(7)
C(15) 0.095(8) 0.169(12) 0.192(14) -0.054(8) 0.054(9) -0.024(11)
C(16) 0.061(5) 0.161(11) 0.201(14) -0.002(6) 0.044(7) -0.052(11)
C(17) 0.139(9) 0.098(8) 0.117(9) 0.024(7) 0.029(7) -0.021(7)
C(18) 0.163(10) 0.064(5) 0.087(7) 0.014(6) 0.016(7) -0.007(5)
C(19) 0.051(3) 0.052(3) 0.052(4) 0.002(3) -0.005(3) -0.004(3)
C(20) 0.062(4) 0.088(5) 0.066(5) 0.002(4) -0.006(4) 0.015(4)
C(21) 0.106(7) 0.099(6) 0.076(6) -0.022(6) -0.002(5) 0.021(5)
C(22) 0.159(9) 0.066(5) 0.059(5) 0.011(6) -0.018(6) 0.002(4)
C(23) 0.129(8) 0.113(7) 0.085(7) 0.064(7) -0.045(6) -0.008(6)
C(24) 0.068(5) 0.148(8) 0.061(5) 0.023(5) -0.013(4) 0.007(5)
C(25) 0.33(2) 0.087(7) 0.078(7) -0.005(10) -0.074(10) 0.010(6)
C(26) 0.231(14) 0.077(6) 0.063(5) 0.034(8) 0.005(7) 0.022(5)

loop_
_atom_type_symbol
_atom_type_description
_atom_type_scat_dispersion_real
_atom_type_scat_dispersion_imag
_atom_type_scat_source
C C 0.0033 0.0016
;
International Tables for Crystallography
(1992, Vol. C, Tables 4.2.6.8 and 6.1.1.4)
;
H H 0.0000 0.0000
;
International Tables for Crystallography
(1992, Vol. C, Table 6.1.1.4)
;
N N 0.0061 0.0033
;
International Tables for Crystallography
(1992, Vol. C, Tables 4.2.6.8 and 6.1.1.4)
;
Ni Ni 0.3393 1.1124
;
International Tables for Crystallography
(1992, Vol. C, Tables 4.2.6.8 and 6.1.1.4)
;
O O 0.0106 0.0060
;
International Tables for Crystallography
(1992, Vol. C, Tables 4.2.6.8 and 6.1.1.4)
;
S S 0.1246 0.1234
;
International Tables for Crystallography
(1992, Vol. C, Tables 4.2.6.8 and 6.1.1.4)
;

loop_
_geom_angle_atom_site_label_1
_geom_angle_atom_site_label_2
_geom_angle_atom_site_label_3
_geom_angle
_geom_angle_publ_flag
S(1) Ni(1) S(5) 92.28(11) yes
S(1) Ni(1) S(6) 178.98(12) yes
S(1) Ni(1) S(10) 88.59(12) yes
S(5) Ni(1) S(6) 86.80(10) yes
S(5) Ni(1) S(10) 178.60(10) yes
S(6) Ni(1) S(10) 92.33(11) yes
Ni(1) S(1) C(1) 102.3(3) yes
C(1) S(2) C(2) 97.8(5) yes
C(2) S(4) C(3) 98.7(5) yes
Ni(1) S(5) C(3) 102.9(3) yes
Ni(1) S(6) C(4) 102.5(3) yes
C(4) S(7) C(5) 98.6(5) yes
C(5) S(9) C(6) 99.4(5) yes
Ni(1) S(10) C(6) 102.8(4) yes
C(7) O(1) C(18) 112.0(7) yes
C(8) O(2) C(9) 113.4(7) yes
C(10) O(3) C(11) 112.5(7) yes
C(12) O(4) C(13) 112.4(7) yes
C(14) O(5) C(15) 113.3(8) yes
C(16) O(6) C(17) 111.8(8) yes
S(1) C(1) S(2) 122.7(5) yes
S(1) C(1) C(3) 121.0(7) yes
S(2) C(1) C(3) 116.2(7) yes
S(2) C(2) S(3) 124.6(7) yes
S(2) C(2) S(4) 112.1(6) yes
S(3) C(2) S(4) 123.2(7) yes
S(4) C(3) S(5) 123.4(5) yes
S(4) C(3) C(1) 115.1(7) yes
S(5) C(3) C(1) 121.5(7) yes
S(6) C(4) S(7) 122.1(5) yes
S(6) C(4) C(6) 121.8(7) yes
S(7) C(4) C(6) 116.0(7) yes
S(7) C(5) S(8) 125.3(8) yes
S(7) C(5) S(9) 110.3(6) yes
S(8) C(5) S(9) 124.3(8) yes
S(9) C(6) S(10) 123.8(6) yes
S(9) C(6) C(4) 115.7(7) yes
S(10) C(6) C(4) 120.5(7) yes
O(1) C(7) C(8) 109.2(8) yes
O(2) C(8) C(7) 111.3(8) yes
O(2) C(9) C(10) 109.7(8) yes
O(3) C(10) C(9) 110.0(8) yes
O(3) C(11) C(12) 110.4(8) yes
O(4) C(12) C(11) 107.9(8) yes
O(4) C(13) C(14) 107.8(9) yes
O(5) C(14) C(13) 109.6(8) yes
O(5) C(15) C(16) 109.8(10) yes
O(6) C(16) C(15) 108.7(8) yes
O(6) C(17) C(18) 109.4(8) yes
O(1) C(18) C(17) 109.3(8) yes
N(1) C(19) C(20) 120.6(6) yes
N(1) C(19) C(24) 121.0(6) yes
C(20) C(19) C(24) 118.3(7) yes
C(19) C(20) C(21) 120.4(7) yes
C(20) C(21) C(22) 122.5(9) yes
C(21) C(22) C(23) 118.5(9) yes
C(21) C(22) C(25) 123.2(11) yes
C(23) C(22) C(25) 118.3(11) yes
C(22) C(23) C(24) 121.0(9) yes
C(19) C(24) C(23) 119.3(8) yes
C(22) C(25) C(26) 112.6(9) yes
N(2) C(26) C(25) 177.6(12) yes
C(19) N(1) H(29) 109.688 no
C(19) N(1) H(30) 109.347 no
C(19) N(1) H(31) 109.374 no
H(29) N(1) H(30) 109.478 no
H(29) N(1) H(31) 109.469 no
H(30) N(1) H(31) 109.471 no
O(1) C(7) H(1) 110.330 no
O(1) C(7) H(2) 109.987 no
C(8) C(7) H(1) 110.198 no
C(8) C(7) H(2) 108.927 no
H(1) C(7) H(2) 108.137 no
O(2) C(8) H(3) 109.584 no
O(2) C(8) H(4) 109.042 no
C(7) C(8) H(3) 109.698 no
C(7) C(8) H(4) 108.974 no
H(3) C(8) H(4) 108.168 no
O(2) C(9) H(5) 109.029 no
O(2) C(9) H(6) 110.868 no
C(10) C(9) H(5) 108.217 no
C(10) C(9) H(6) 110.640 no
H(5) C(9) H(6) 108.290 no
O(3) C(10) H(7) 109.029 no
O(3) C(10) H(8) 110.125 no
C(9) C(10) H(7) 108.398 no
C(9) C(10) H(8) 110.820 no
H(7) C(10) H(8) 108.409 no
O(3) C(11) H(9) 109.213 no
O(3) C(11) H(10) 109.828 no
C(12) C(11) H(9) 109.966 no
C(12) C(11) H(10) 109.134 no
H(9) C(11) H(10) 108.249 no
O(4) C(12) H(11) 110.889 no
O(4) C(12) H(12) 109.621 no
C(11) C(12) H(11) 110.571 no
C(11) C(12) H(12) 109.433 no
H(11) C(12) H(12) 108.449 no
O(4) C(13) H(13) 110.472 no
O(4) C(13) H(14) 110.628 no
C(14) C(13) H(13) 110.177 no
C(14) C(13) H(14) 109.514 no
H(13) C(13) H(14) 108.285 no
O(5) C(14) H(15) 109.997 no
O(5) C(14) H(16) 109.150 no
C(13) C(14) H(15) 110.039 no
C(13) C(14) H(16) 109.829 no
H(15) C(14) H(16) 108.228 no
O(5) C(15) H(17) 110.066 no
O(5) C(15) H(18) 109.657 no
C(16) C(15) H(17) 110.179 no
C(16) C(15) H(18) 108.778 no
H(17) C(15) H(18) 108.320 no
O(6) C(16) H(19) 110.398 no
O(6) C(16) H(20) 109.832 no
C(15) C(16) H(19) 110.798 no
C(15) C(16) H(20) 108.796 no
H(19) C(16) H(20) 108.324 no
O(6) C(17) H(21) 109.602 no
O(6) C(17) H(22) 110.246 no
C(18) C(17) H(21) 109.760 no
C(18) C(17) H(22) 109.538 no
H(21) C(17) H(22) 108.251 no
O(1) C(18) H(23) 109.786 no
O(1) C(18) H(24) 109.499 no
C(17) C(18) H(23) 109.778 no
C(17) C(18) H(24) 110.159 no
H(23) C(18) H(24) 108.267 no
C(19) C(20) H(25) 119.660 no
C(21) C(20) H(25) 119.976 no
C(20) C(21) H(26) 119.351 no
C(22) C(21) H(26) 118.188 no
C(22) C(23) H(27) 120.038 no
C(24) C(23) H(27) 118.937 no
C(19) C(24) H(28) 119.673 no
C(23) C(24) H(28) 120.979 no
C(22) C(25) H(32) 109.222 no
C(22) C(25) H(33) 108.651 no
C(26) C(25) H(32) 110.507 no
C(26) C(25) H(33) 107.923 no
H(32) C(25) H(33) 107.772 no

loop_
_geom_bond_atom_site_label_1
_geom_bond_atom_site_label_2
_geom_bond_distance
_geom_bond_publ_flag
Ni(1) S(1) 2.150(4) yes
Ni(1) S(5) 2.149(3) yes
Ni(1) S(6) 2.150(3) yes
Ni(1) S(10) 2.157(3) yes
S(1) C(1) 1.720(10) yes
S(2) C(1) 1.739(10) yes
S(2) C(2) 1.715(12) yes
S(3) C(2) 1.633(11) yes
S(4) C(2) 1.702(12) yes
S(4) C(3) 1.735(9) yes
S(5) C(3) 1.695(9) yes
S(6) C(4) 1.716(9) yes
S(7) C(4) 1.746(9) yes
S(7) C(5) 1.734(12) yes
S(8) C(5) 1.602(12) yes
S(9) C(5) 1.732(12) yes
S(9) C(6) 1.730(10) yes
S(10) C(6) 1.720(10) yes
O(1) C(7) 1.408(13) yes
O(1) C(18) 1.422(12) yes
O(2) C(8) 1.395(10) yes
O(2) C(9) 1.428(11) yes
O(3) C(10) 1.426(11) yes
O(3) C(11) 1.393(10) yes
O(4) C(12) 1.400(12) yes
O(4) C(13) 1.400(11) yes
O(5) C(14) 1.434(11) yes
O(5) C(15) 1.413(14) yes
O(6) C(16) 1.394(12) yes
O(6) C(17) 1.409(12) yes
N(1) C(19) 1.442(8) yes
N(2) C(26) 1.091(17) yes
C(1) C(3) 1.328(11) yes
C(4) C(6) 1.329(12) yes
C(7) C(8) 1.486(15) yes
C(9) C(10) 1.482(16) yes
C(11) C(12) 1.478(14) yes
C(13) C(14) 1.468(15) yes
C(15) C(16) 1.495(18) yes
C(17) C(18) 1.485(16) yes
C(19) C(20) 1.361(9) yes
C(19) C(24) 1.375(10) yes
C(20) C(21) 1.369(11) yes
C(21) C(22) 1.318(15) yes
C(22) C(23) 1.359(16) yes
C(22) C(25) 1.551(13) yes
C(23) C(24) 1.392(13) yes
C(25) C(26) 1.396(16) yes
N(1) H(29) 0.890 no
N(1) H(30) 0.890 no
N(1) H(31) 0.890 no
C(7) H(1) 0.970 no
C(7) H(2) 0.970 no
C(8) H(3) 0.970 no
C(8) H(4) 0.970 no
C(9) H(5) 0.970 no
C(9) H(6) 0.970 no
C(10) H(7) 0.970 no
C(10) H(8) 0.970 no
C(11) H(9) 0.970 no
C(11) H(10) 0.970 no
C(12) H(11) 0.970 no
C(12) H(12) 0.970 no
C(13) H(13) 0.970 no
C(13) H(14) 0.970 no
C(14) H(15) 0.970 no
C(14) H(16) 0.970 no
C(15) H(17) 0.970 no
C(15) H(18) 0.970 no
C(16) H(19) 0.970 no
C(16) H(20) 0.970 no
C(17) H(21) 0.970 no
C(17) H(22) 0.970 no
C(18) H(23) 0.970 no
C(18) H(24) 0.970 no
C(20) H(25) 0.930 no
C(21) H(26) 0.930 no
C(23) H(27) 0.930 no
C(24) H(28) 0.930 no
C(25) H(32) 0.970 no
C(25) H(33) 0.970 no

loop_
_geom_contact_atom_site_label_1
_geom_contact_atom_site_label_2
_geom_contact_distance
_geom_contact_publ_flag
_geom_contact_site_symmetry_2
O(1) O(2) 2.790(9) no .
O(1) O(6) 2.780(9) no .
O(2) O(3) 2.805(8) no .
O(3) O(4) 2.796(8) no .
O(4) O(5) 2.821(8) no .
O(5) O(6) 2.757(9) no .
N(2) C(22) 3.380(15) no .
C(12) C(14) 3.591(14) no .
C(19) C(22) 2.766(10) no .
C(20) C(23) 2.702(13) no .
C(21) C(24) 2.705(12) no .
C(21) C(26) 3.123(14) no .
C(23) C(26) 3.418(15) no .
S(3) S(8) 3.458(5) no 1_565
S(8) S(3) 3.458(5) no 1_545
O(1) N(1) 2.862(8) no .
O(1) C(19) 3.309(8) no .
O(2) N(1) 2.933(8) no .
O(2) C(20) 3.525(9) no .
O(3) N(1) 2.927(7) no .
O(3) C(20) 3.526(9) no .
O(4) N(1) 2.962(7) no .
O(5) N(1) 2.903(8) no .
O(6) N(1) 2.980(8) no .
O(6) C(25) 3.337(14) no 3_554
N(1) O(1) 2.862(8) no .
N(1) O(2) 2.933(8) no .
N(1) O(3) 2.927(7) no .
N(1) O(4) 2.962(7) no .
N(1) O(5) 2.903(8) no .
N(1) O(6) 2.980(8) no .
N(1) C(8) 3.592(11) no .
N(1) C(13) 3.582(11) no .
N(2) C(7) 3.508(16) no 4_545
N(2) C(12) 3.588(17) no 2_545
N(2) C(18) 3.525(16) no 4_545
C(7) N(2) 3.508(16) no 4_544
C(8) N(1) 3.592(11) no .
C(12) N(2) 3.588(17) no 2_555
C(13) N(1) 3.582(11) no .
C(18) N(2) 3.525(16) no 4_544
C(19) O(1) 3.309(8) no .
C(20) O(2) 3.525(9) no .
C(20) O(3) 3.526(9) no .
C(25) O(6) 3.337(14) no 3_555
O(1) H(3) 3.1956 no .
O(1) H(4) 2.5534 no .
O(1) H(21) 2.5687 no .
O(1) H(22) 3.2081 no .
O(2) H(1) 3.2098 no .
O(2) H(2) 2.5802 no .
O(2) H(7) 2.5489 no .
O(2) H(8) 3.2235 no .
O(3) H(5) 2.5482 no .
O(3) H(6) 3.2231 no .
O(3) H(11) 3.1921 no .
O(3) H(12) 2.5148 no .
O(4) H(9) 3.1670 no .
O(4) H(10) 2.4788 no .
O(4) H(15) 2.4651 no .
O(4) H(16) 3.1558 no .
O(5) H(13) 2.5181 no .
O(5) H(14) 3.2040 no .
O(5) H(19) 3.2208 no .
O(5) H(20) 2.5705 no .
O(6) H(17) 3.1875 no .
O(6) H(18) 2.5422 no .
O(6) H(23) 2.5639 no .
O(6) H(24) 3.2020 no .
N(1) H(25) 2.5947 no .
N(1) H(28) 2.6141 no .
N(2) H(32) 2.9731 no .
N(2) H(33) 2.9435 no .
C(7) H(23) 2.5510 no .
C(7) H(24) 2.5474 no .
C(8) H(5) 2.5636 no .
C(8) H(6) 2.5894 no .
C(9) H(3) 2.4768 no .
C(9) H(4) 2.6455 no .
C(10) H(9) 2.5812 no .
C(10) H(10) 2.5050 no .
C(11) H(7) 2.5738 no .
C(11) H(8) 2.5312 no .
C(12) H(13) 2.5915 no .
C(12) H(14) 2.5065 no .
C(13) H(11) 2.5305 no .
C(13) H(12) 2.5572 no .
C(14) H(17) 2.5592 no .
C(14) H(18) 2.6130 no .
C(15) H(15) 2.5710 no .
C(15) H(16) 2.5999 no .
C(16) H(21) 2.6051 no .
C(16) H(22) 2.4638 no .
C(17) H(19) 2.5292 no .
C(17) H(20) 2.5332 no .
C(18) H(1) 2.5760 no .
C(18) H(2) 2.5327 no .
C(19) H(26) 3.2021 no .
C(19) H(27) 3.2214 no .
C(20) H(28) 3.1902 no .
C(20) H(29) 2.8271 no .
C(20) H(30) 3.1130 no .
C(20) H(31) 2.5076 no .
C(21) H(27) 3.1425 no .
C(21) H(32) 3.2791 no .
C(21) H(33) 2.7295 no .
C(22) H(25) 3.1840 no .
C(22) H(28) 3.2335 no .
C(23) H(26) 3.1373 no .
C(23) H(32) 2.5377 no .
C(23) H(33) 3.1513 no .
C(24) H(25) 3.1921 no .
C(24) H(29) 2.8190 no .
C(24) H(30) 2.5361 no .
C(24) H(31) 3.1388 no .
C(25) H(26) 2.6512 no .
C(25) H(27) 2.6189 no .
C(26) H(26) 3.0131 no .
C(26) H(27) 3.5402 no .
H(1) H(3) 2.3169 no .
H(1) H(4) 2.3318 no .
H(1) H(23) 2.8800 no .
H(1) H(24) 2.3968 no .
H(2) H(3) 2.3256 no .
H(2) H(4) 2.8011 no .
H(2) H(23) 2.3537 no .
H(2) H(24) 2.8150 no .
H(3) H(5) 2.7188 no .
H(3) H(6) 2.3288 no .
H(4) H(5) 2.4826 no .
H(4) H(6) 3.0053 no .
H(5) H(7) 2.7861 no .
H(5) H(8) 2.3408 no .
H(6) H(7) 2.3430 no .
H(6) H(8) 2.3207 no .
H(7) H(9) 2.9414 no .
H(7) H(10) 2.3551 no .
H(8) H(9) 2.3910 no .
H(8) H(10) 2.7385 no .
H(9) H(11) 2.2913 no .
H(9) H(12) 2.3632 no .
H(10) H(11) 2.3624 no .
H(10) H(12) 2.7984 no .
H(11) H(13) 2.8933 no .
H(11) H(14) 2.3225 no .
H(12) H(13) 2.4447 no .
H(12) H(14) 2.8160 no .
H(13) H(15) 2.8043 no .
H(13) H(16) 2.3646 no .
H(14) H(15) 2.3590 no .
H(14) H(16) 2.2610 no .
H(15) H(17) 2.8097 no .
H(15) H(18) 2.4316 no .
H(16) H(17) 2.4046 no .
H(16) H(18) 2.9519 no .
H(17) H(19) 2.3425 no .
H(17) H(20) 2.3381 no .
H(18) H(19) 2.3441 no .
H(18) H(20) 2.8049 no .
H(19) H(21) 2.9377 no .
H(19) H(22) 2.2841 no .
H(20) H(21) 2.4423 no .
H(20) H(22) 2.7240 no .
H(21) H(23) 2.8142 no .
H(21) H(24) 2.3396 no .
H(22) H(23) 2.3338 no .
H(22) H(24) 2.3171 no .
H(25) H(26) 2.2900 no .
H(25) H(29) 2.9441 no .
H(25) H(30) 3.3644 no .
H(25) H(31) 2.3609 no .
H(26) H(32) 3.5481 no .
H(26) H(33) 2.6297 no .
H(27) H(28) 2.3209 no .
H(27) H(32) 2.3066 no .
H(27) H(33) 3.3388 no .
H(28) H(29) 2.9202 no .
H(28) H(30) 2.4071 no .
H(28) H(31) 3.4021 no .
Ni(1) H(5) 3.5574 no .
S(1) H(2) 3.5397 no 3_555
S(1) H(3) 3.1356 no 3_555
S(1) H(6) 3.3199 no 3_555
S(1) H(25) 3.3820 no .
S(1) H(26) 3.0295 no .
S(2) H(9) 3.4916 no .
S(2) H(18) 3.5415 no 4_555
S(3) H(17) 3.3903 no 6_455
S(3) H(27) 2.8695 no 2_555
S(4) H(8) 3.2930 no .
S(4) H(17) 3.1533 no 6_455
S(5) H(5) 3.4157 no .
S(5) H(6) 2.9912 no 5_555
S(6) H(6) 3.1957 no 5_555
S(6) H(8) 2.9826 no 5_555
S(6) H(16) 3.4689 no 2_545
S(7) H(16) 3.1325 no 2_545
S(7) H(17) 3.0911 no 2_545
S(7) H(22) 3.4846 no 6_445
S(8) H(19) 3.0019 no 6_445
S(8) H(20) 3.1535 no 2_545
S(8) H(27) 3.5131 no 2_545
S(8) H(28) 3.0292 no 2_545
S(9) H(13) 3.0856 no 2_545
S(9) H(22) 3.1906 no 4_545
S(9) H(24) 3.4955 no 4_545
S(10) H(7) 3.0849 no 3_555
S(10) H(26) 3.0647 no .
O(1) H(10) 3.4404 no 2_545
O(1) H(11) 3.4681 no 2_545
O(1) H(29) 2.0153 no .
O(1) H(30) 3.3471 no .
O(1) H(31) 3.3590 no .
O(1) H(33) 3.0592 no 3_554
O(2) H(25) 2.9914 no .
O(2) H(26) 3.5595 no 3_554
O(2) H(29) 2.5172 no .
O(2) H(31) 2.6022 no .
O(2) H(33) 2.7088 no 3_554
O(3) H(25) 2.8630 no .
O(3) H(29) 3.3099 no .
O(3) H(30) 3.3754 no .
O(3) H(31) 2.0393 no .
O(3) H(33) 3.5583 no 3_554
O(4) H(1) 3.1601 no 2_555
O(4) H(4) 3.5515 no 2_555
O(4) H(30) 2.5812 no .
O(4) H(31) 2.5312 no .
O(5) H(28) 3.1426 no .
O(5) H(29) 3.2543 no .
O(5) H(30) 2.0169 no .
O(5) H(31) 3.3102 no .
O(5) H(32) 3.1961 no 3_554
O(6) H(27) 3.3701 no 3_554
O(6) H(28) 3.1354 no .
O(6) H(29) 2.5448 no .
O(6) H(30) 2.6360 no .
O(6) H(32) 2.6669 no 3_554
O(6) H(33) 3.2387 no 3_554
N(1) H(4) 3.5075 no .
N(1) H(12) 3.5140 no .
N(1) H(13) 3.4436 no .
N(1) H(32) 3.4593 no 3_554
N(1) H(33) 2.8865 no 3_554
N(2) H(1) 2.7633 no 4_545
N(2) H(2) 3.4920 no 4_545
N(2) H(10) 3.3954 no 3_555
N(2) H(11) 3.5493 no 2_545
N(2) H(12) 2.8066 no 2_545
N(2) H(13) 3.2497 no 2_545
N(2) H(23) 3.5495 no 4_545
N(2) H(24) 2.7533 no 4_545
C(2) H(9) 3.2347 no .
C(3) H(5) 3.5080 no .
C(3) H(8) 3.3275 no .
C(4) H(16) 2.8476 no 2_545
C(5) H(16) 3.5669 no 2_545
C(6) H(13) 3.3079 no 2_545
C(6) H(16) 3.1188 no 2_545
C(7) H(15) 3.5110 no 2_545
C(7) H(29) 2.9677 no .
C(7) H(33) 3.3920 no 3_554
C(8) H(14) 3.3124 no 2_545
C(8) H(15) 3.3131 no 2_545
C(8) H(25) 3.3496 no .
C(8) H(29) 3.0086 no .
C(8) H(31) 3.5438 no .
C(8) H(33) 3.5970 no 3_554
C(9) H(25) 2.9917 no .
C(9) H(31) 3.1540 no .
C(10) H(25) 3.4736 no .
C(10) H(31) 3.0171 no .
C(11) H(24) 3.3468 no 2_555
C(11) H(31) 2.9430 no .
C(12) H(30) 3.5204 no .
C(12) H(31) 2.9698 no .
C(13) H(4) 3.2012 no 2_555
C(13) H(30) 2.9437 no .
C(13) H(31) 3.4424 no .
C(14) H(4) 3.4695 no 2_555
C(14) H(30) 2.9511 no .
C(15) H(30) 3.0294 no .
C(15) H(32) 3.0776 no 3_554
C(16) H(28) 3.2075 no .
C(16) H(30) 3.1635 no .
C(16) H(32) 3.3899 no 3_554
C(17) H(10) 3.5701 no 2_545
C(17) H(28) 3.4153 no .
C(17) H(29) 3.0692 no .
C(17) H(30) 3.5895 no .
C(18) H(10) 3.1663 no 2_545
C(18) H(29) 2.9894 no .
C(18) H(33) 3.5922 no 3_554
C(19) H(4) 3.4546 no .
C(20) H(2) 3.4552 no 3_555
C(20) H(4) 3.0449 no .
C(20) H(5) 3.2335 no .
C(21) H(2) 2.9347 no 3_555
C(21) H(11) 3.4325 no 2_545
C(21) H(23) 3.4597 no 3_555
C(22) H(2) 3.2412 no 3_555
C(22) H(11) 3.2799 no 2_545
C(22) H(23) 2.9615 no 3_555
C(23) H(11) 3.3470 no 2_545
C(23) H(23) 2.9034 no 3_555
C(24) H(20) 3.4654 no .
C(24) H(21) 3.2182 no .
C(24) H(23) 3.3811 no 3_555
C(25) H(18) 3.4279 no 3_555
C(25) H(23) 3.4326 no 3_555
C(25) H(29) 3.1752 no 3_555
C(25) H(30) 3.5427 no 3_555
C(25) H(31) 3.5754 no 3_555
C(26) H(1) 3.3115 no 4_545
C(26) H(7) 3.4876 no 3_555
C(26) H(10) 3.5917 no 3_555
C(26) H(11) 3.5438 no 2_545
C(26) H(12) 3.2146 no 2_545
H(1) O(4) 3.1601 no 2_545
H(1) N(2) 2.7633 no 4_544
H(1) C(26) 3.3115 no 4_544
H(1) H(10) 3.2848 no 2_545
H(1) H(11) 3.5754 no 2_545
H(1) H(14) 3.4538 no 2_545
H(1) H(15) 2.8399 no 2_545
H(2) S(1) 3.5397 no 3_554
H(2) N(2) 3.4920 no 4_544
H(2) C(20) 3.4552 no 3_554
H(2) C(21) 2.9347 no 3_554
H(2) C(22) 3.2412 no 3_554
H(2) H(26) 2.8961 no 3_554
H(2) H(29) 3.3677 no .
H(2) H(33) 3.0721 no 3_554
H(3) S(1) 3.1356 no 3_554
H(3) H(14) 3.4820 no 2_545
H(3) H(15) 2.9368 no 2_545
H(4) O(4) 3.5515 no 2_545
H(4) N(1) 3.5075 no .
H(4) C(13) 3.2012 no 2_545
H(4) C(14) 3.4695 no 2_545
H(4) C(19) 3.4546 no .
H(4) C(20) 3.0449 no .
H(4) H(11) 3.3562 no 2_545
H(4) H(14) 2.4746 no 2_545
H(4) H(15) 3.0662 no 2_545
H(4) H(16) 3.5719 no 2_545
H(4) H(25) 2.7660 no .
H(4) H(29) 3.0570 no .
H(4) H(31) 3.5277 no .
H(5) Ni(1) 3.5574 no .
H(5) S(5) 3.4157 no .
H(5) C(3) 3.5080 no .
H(5) C(20) 3.2335 no .
H(5) H(25) 2.3647 no .
H(5) H(31) 3.2428 no .
H(6) S(1) 3.3199 no 3_554
H(6) S(5) 2.9912 no 5_555
H(6) S(6) 3.1957 no 5_555
H(7) S(10) 3.0849 no 3_554
H(7) C(26) 3.4876 no 3_554
H(7) H(31) 3.3204 no .
H(7) H(33) 3.1883 no 3_554
H(8) S(4) 3.2930 no .
H(8) S(6) 2.9826 no 5_555
H(8) C(3) 3.3275 no .
H(9) S(2) 3.4916 no .
H(9) C(2) 3.2347 no .
H(9) H(21) 3.2532 no 2_555
H(10) O(1) 3.4404 no 2_555
H(10) N(2) 3.3954 no 3_554
H(10) C(17) 3.5701 no 2_555
H(10) C(18) 3.1663 no 2_555
H(10) C(26) 3.5917 no 3_554
H(10) H(1) 3.2848 no 2_555
H(10) H(21) 3.1305 no 2_555
H(10) H(24) 2.4290 no 2_555
H(10) H(31) 3.3476 no .
H(11) O(1) 3.4681 no 2_555
H(11) N(2) 3.5493 no 2_555
H(11) C(21) 3.4325 no 2_555
H(11) C(22) 3.2799 no 2_555
H(11) C(23) 3.3470 no 2_555
H(11) C(26) 3.5438 no 2_555
H(11) H(1) 3.5754 no 2_555
H(11) H(4) 3.3562 no 2_555
H(12) N(1) 3.5140 no .
H(12) N(2) 2.8066 no 2_555
H(12) C(26) 3.2146 no 2_555
H(12) H(30) 3.4838 no .
H(12) H(31) 2.9225 no .
H(13) S(9) 3.0856 no 2_555
H(13) N(1) 3.4436 no .
H(13) N(2) 3.2497 no 2_555
H(13) C(6) 3.3079 no 2_555
H(13) H(30) 2.8467 no .
H(13) H(31) 3.4070 no .
H(14) C(8) 3.3124 no 2_555
H(14) H(1) 3.4538 no 2_555
H(14) H(3) 3.4820 no 2_555
H(14) H(4) 2.4746 no 2_555
H(14) H(26) 3.4829 no 2_555
H(15) C(7) 3.5110 no 2_555
H(15) C(8) 3.3131 no 2_555
H(15) H(1) 2.8399 no 2_555
H(15) H(3) 2.9368 no 2_555
H(15) H(4) 3.0662 no 2_555
H(15) H(30) 3.3917 no .
H(15) H(32) 3.3953 no 3_554
H(16) S(6) 3.4689 no 2_555
H(16) S(7) 3.1325 no 2_555
H(16) C(4) 2.8476 no 2_555
H(16) C(5) 3.5669 no 2_555
H(16) C(6) 3.1188 no 2_555
H(16) H(4) 3.5719 no 2_555
H(17) S(3) 3.3903 no 6_555
H(17) S(4) 3.1533 no 6_555
H(17) S(7) 3.0911 no 2_555
H(18) S(2) 3.5415 no 4_554
H(18) C(25) 3.4279 no 3_554
H(18) H(27) 3.3692 no 3_554
H(18) H(30) 3.3957 no .
H(18) H(32) 2.4667 no 3_554
H(19) S(8) 3.0019 no 6_545
H(20) S(8) 3.1535 no 2_555
H(20) C(24) 3.4654 no .
H(20) H(28) 2.5812 no .
H(20) H(30) 3.2325 no .
H(21) C(24) 3.2182 no .
H(21) H(9) 3.2532 no 2_545
H(21) H(10) 3.1305 no 2_545
H(21) H(28) 2.7972 no .
H(21) H(29) 3.1395 no .
H(21) H(30) 3.5807 no .
H(22) S(7) 3.4846 no 6_545
H(22) S(9) 3.1906 no 4_544
H(23) N(2) 3.5495 no 4_544
H(23) C(21) 3.4597 no 3_554
H(23) C(22) 2.9615 no 3_554
H(23) C(23) 2.9034 no 3_554
H(23) C(24) 3.3811 no 3_554
H(23) C(25) 3.4326 no 3_554
H(23) H(27) 3.0724 no 3_554
H(23) H(29) 3.3656 no .
H(23) H(32) 3.3669 no 3_554
H(23) H(33) 3.2681 no 3_554
H(24) S(9) 3.4955 no 4_544
H(24) N(2) 2.7533 no 4_544
H(24) C(11) 3.3468 no 2_545
H(24) H(10) 2.4290 no 2_545
H(25) S(1) 3.3820 no .
H(25) O(2) 2.9914 no .
H(25) O(3) 2.8630 no .
H(25) C(8) 3.3496 no .
H(25) C(9) 2.9917 no .
H(25) C(10) 3.4736 no .
H(25) H(4) 2.7660 no .
H(25) H(5) 2.3647 no .
H(26) S(1) 3.0295 no .
H(26) S(10) 3.0647 no .
H(26) O(2) 3.5595 no 3_555
H(26) H(2) 2.8961 no 3_555
H(26) H(14) 3.4829 no 2_545
H(27) S(3) 2.8695 no 2_545
H(27) S(8) 3.5131 no 2_555
H(27) O(6) 3.3701 no 3_555
H(27) H(18) 3.3692 no 3_555
H(27) H(23) 3.0724 no 3_555
H(28) S(8) 3.0292 no 2_555
H(28) O(5) 3.1426 no .
H(28) O(6) 3.1354 no .
H(28) C(16) 3.2075 no .
H(28) C(17) 3.4153 no .
H(28) H(20) 2.5812 no .
H(28) H(21) 2.7972 no .
H(29) O(1) 2.0153 no .
H(29) O(2) 2.5172 no .
H(29) O(3) 3.3099 no .
H(29) O(5) 3.2543 no .
H(29) O(6) 2.5448 no .
H(29) C(7) 2.9677 no .
H(29) C(8) 3.0086 no .
H(29) C(17) 3.0692 no .
H(29) C(18) 2.9894 no .
H(29) C(25) 3.1752 no 3_554
H(29) H(2) 3.3677 no .
H(29) H(4) 3.0570 no .
H(29) H(21) 3.1395 no .
H(29) H(23) 3.3656 no .
H(29) H(32) 3.0908 no 3_554
H(29) H(33) 2.4056 no 3_554
H(30) O(1) 3.3471 no .
H(30) O(3) 3.3754 no .
H(30) O(4) 2.5812 no .
H(30) O(5) 2.0169 no .
H(30) O(6) 2.6360 no .
H(30) C(12) 3.5204 no .
H(30) C(13) 2.9437 no .
H(30) C(14) 2.9511 no .
H(30) C(15) 3.0294 no .
H(30) C(16) 3.1635 no .
H(30) C(17) 3.5895 no .
H(30) C(25) 3.5427 no 3_554
H(30) H(12) 3.4838 no .
H(30) H(13) 2.8467 no .
H(30) H(15) 3.3917 no .
H(30) H(18) 3.3957 no .
H(30) H(20) 3.2325 no .
H(30) H(21) 3.5807 no .
H(30) H(32) 3.1719 no 3_554
H(30) H(33) 3.0137 no 3_554
H(31) O(1) 3.3590 no .
H(31) O(2) 2.6022 no .
H(31) O(3) 2.0393 no .
H(31) O(4) 2.5312 no .
H(31) O(5) 3.3102 no .
H(31) C(8) 3.5438 no .
H(31) C(9) 3.1540 no .
H(31) C(10) 3.0171 no .
H(31) C(11) 2.9430 no .
H(31) C(12) 2.9698 no .
H(31) C(13) 3.4424 no .
H(31) C(25) 3.5754 no 3_554
H(31) H(4) 3.5277 no .
H(31) H(5) 3.2428 no .
H(31) H(7) 3.3204 no .
H(31) H(10) 3.3476 no .
H(31) H(12) 2.9225 no .
H(31) H(13) 3.4070 no .
H(31) H(32) 3.5947 no 3_554
H(31) H(33) 2.7901 no 3_554
H(32) O(5) 3.1961 no 3_555
H(32) O(6) 2.6669 no 3_555
H(32) N(1) 3.4593 no 3_555
H(32) C(15) 3.0776 no 3_555
H(32) C(16) 3.3899 no 3_555
H(32) H(15) 3.3953 no 3_555
H(32) H(18) 2.4667 no 3_555
H(32) H(23) 3.3669 no 3_555
H(32) H(29) 3.0908 no 3_555
H(32) H(30) 3.1719 no 3_555
H(32) H(31) 3.5947 no 3_555
H(33) O(1) 3.0592 no 3_555
H(33) O(2) 2.7088 no 3_555
H(33) O(3) 3.5583 no 3_555
H(33) O(6) 3.2387 no 3_555
H(33) N(1) 2.8865 no 3_555
H(33) C(7) 3.3920 no 3_555
H(33) C(8) 3.5970 no 3_555
H(33) C(18) 3.5922 no 3_555
H(33) H(2) 3.0721 no 3_555
H(33) H(7) 3.1883 no 3_555
H(33) H(23) 3.2681 no 3_555
H(33) H(29) 2.4056 no 3_555
H(33) H(30) 3.0137 no 3_555
H(33) H(31) 2.7901 no 3_555

loop_
_geom_hbond_atom_site_label_D
_geom_hbond_atom_site_label_H
_geom_hbond_atom_site_label_A
_geom_hbond_distance_DA
_geom_hbond_distance_DH
_geom_hbond_distance_HA
_geom_hbond_angle_DHA
_geom_hbond_publ_flag
N(1) H(29) O(1) 2.862(8) 0.890 2.015 158.5 no
N(1) H(29) O(2) 2.933(8) 0.890 2.517 109.2 no
N(1) H(29) O(6) 2.980(8) 0.890 2.545 110.8 no
N(1) H(30) O(4) 2.962(7) 0.890 2.581 106.7 no
N(1) H(30) O(5) 2.903(8) 0.890 2.017 173.4 no
N(1) H(31) O(2) 2.933(8) 0.890 2.602 102.9 no
N(1) H(31) O(3) 2.927(7) 0.890 2.039 174.9 no
N(1) H(31) O(4) 2.962(7) 0.890 2.531 110.4 no

loop_
_geom_torsion_atom_site_label_1
_geom_torsion_atom_site_label_2
_geom_torsion_atom_site_label_3
_geom_torsion_atom_site_label_4
_geom_torsion
_geom_torsion_publ_flag
S(1) Ni(1) S(5) C(3) 2.20(14) no
S(5) Ni(1) S(1) C(1) -2.46(14) no
S(1) Ni(1) S(10) C(6) 179.06(13) no
S(10) Ni(1) S(1) C(1) 178.63(14) no
S(5) Ni(1) S(6) C(4) -176.52(13) no
S(6) Ni(1) S(5) C(3) -177.37(13) no
S(6) Ni(1) S(10) C(6) -1.36(13) no
S(10) Ni(1) S(6) C(4) 2.38(13) no
Ni(1) S(1) C(1) S(2) -178.2(5) no
Ni(1) S(1) C(1) C(3) 2.4(7) no
C(1) S(2) C(2) S(3) 179.8(8) no
C(1) S(2) C(2) S(4) -1.6(8) no
C(2) S(2) C(1) S(1) -177.7(6) no
C(2) S(2) C(1) C(3) 1.7(8) no
C(2) S(4) C(3) S(5) 179.0(6) no
C(2) S(4) C(3) C(1) -0.0(7) no
C(3) S(4) C(2) S(2) 1.2(8) no
C(3) S(4) C(2) S(3) 179.8(8) no
Ni(1) S(5) C(3) S(4) 179.6(5) no
Ni(1) S(5) C(3) C(1) -1.4(7) no
Ni(1) S(6) C(4) S(7) 179.8(5) no
Ni(1) S(6) C(4) C(6) -3.5(7) no
C(4) S(7) C(5) S(8) 179.0(8) no
C(4) S(7) C(5) S(9) -0.8(7) no
C(5) S(7) C(4) S(6) 177.2(7) no
C(5) S(7) C(4) C(6) 0.3(8) no
C(5) S(9) C(6) S(10) 179.9(7) no
C(5) S(9) C(6) C(4) -0.7(8) no
C(6) S(9) C(5) S(7) 0.9(8) no
C(6) S(9) C(5) S(8) -178.9(8) no
Ni(1) S(10) C(6) S(9) 178.9(5) no
Ni(1) S(10) C(6) C(4) -0.4(7) no
C(7) O(1) C(18) C(17) 179.8(6) no
C(18) O(1) C(7) C(8) -176.4(6) no
C(8) O(2) C(9) C(10) 177.9(7) no
C(9) O(2) C(8) C(7) 168.0(7) no
C(10) O(3) C(11) C(12) -173.7(7) no
C(11) O(3) C(10) C(9) -177.7(7) no
C(12) O(4) C(13) C(14) -173.4(6) no
C(13) O(4) C(12) C(11) 177.9(6) no
C(14) O(5) C(15) C(16) 176.7(8) no
C(15) O(5) C(14) C(13) 177.4(8) no
C(16) O(6) C(17) C(18) -169.3(8) no
C(17) O(6) C(16) C(15) -179.4(8) no
S(1) C(1) C(3) S(4) 178.3(5) no
S(1) C(1) C(3) S(5) -0.8(11) no
S(2) C(1) C(3) S(4) -1.1(9) no
S(2) C(1) C(3) S(5) 179.8(5) no
S(6) C(4) C(6) S(9) -176.6(5) no
S(6) C(4) C(6) S(10) 2.7(11) no
S(7) C(4) C(6) S(9) 0.3(10) no
S(7) C(4) C(6) S(10) 179.6(5) no
O(1) C(7) C(8) O(2) 60.4(10) no
O(2) C(9) C(10) O(3) -61.1(10) no
O(3) C(11) C(12) O(4) 66.4(9) no
O(4) C(13) C(14) O(5) -69.0(10) no
O(5) C(15) C(16) O(6) 59.8(13) no
O(6) C(17) C(18) O(1) -61.1(10) no
N(1) C(19) C(20) C(21) 173.7(5) no
N(1) C(19) C(24) C(23) -173.4(6) no
C(20) C(19) C(24) C(23) 2.2(11) no
C(24) C(19) C(20) C(21) -1.9(10) no
C(19) C(20) C(21) C(22) 1.5(12) no
C(20) C(21) C(22) C(23) -1.3(13) no
C(20) C(21) C(22) C(25) 178.3(7) no
C(21) C(22) C(23) C(24) 1.6(13) no
C(21) C(22) C(25) C(26) 68.8(13) no
C(23) C(22) C(25) C(26) -111.5(12) no
C(25) C(22) C(23) C(24) -178.0(8) no
C(22) C(23) C(24) C(19) -2.1(14) no
